data_2230793
loop_
_publ_author_name
'Liu, Bin'
'Kou, Fan'
'Jia, Fei'
'Yuan, Jingkui'
'Wu, Huilu'

_publ_section_title
;
 1-Methyl-2-({[(1-methyl-1<i>H</i>-benzimidazol-2-yl)methyl](phenyl)amino}methyl)1<i>H</i>-benzimidazol-3-ium
 picrate
;
_journal_coeditor_code LR2014
_journal_issue 7
_journal_name_full 'Acta Crystallographica Section E'
_journal_page_first o1816
_journal_paper_doi 10.1107/S1600536811024275
_journal_volume 67
_journal_year 2011
_chemical_formula_iupac 'C30 H26 N8 O7'
_chemical_formula_moiety 'C30 H26 N8 O7'
_chemical_formula_sum 'C30 H26 N8 O7'
_chemical_formula_weight 610.59
_chemical_name_systematic
;
1-Methyl-2-({[(1-methyl-1<i>H</i>-benzimidazol-2-
yl)methyl](phenyl)amino}methyl)1<i>H</i>-benzimidazol-3-ium picrate
;
_space_group_IT_number 2
_symmetry_cell_setting triclinic
_symmetry_space_group_name_Hall '-P 1'
_symmetry_space_group_name_H-M 'P -1'
_atom_sites_solution_hydrogens geom
_atom_sites_solution_primary direct
_atom_sites_solution_secondary difmap
_cell_angle_alpha 92.0070(10)
_cell_angle_beta 98.4970(10)
_cell_angle_gamma 103.6850(10)
_cell_formula_units_Z 2
_cell_length_a 9.4233(5)
_cell_length_b 12.3523(7)
_cell_length_c 12.5772(7)
_cell_measurement_reflns_used 5217
_cell_measurement_temperature 293(2)
_cell_measurement_theta_max 25.50
_cell_measurement_theta_min 2.99
_cell_volume 1403.07(13)
_computing_cell_refinement 'SAINT (Bruker, 2001)'
_computing_data_collection 'SMART (Bruker, 2001)'
_computing_data_reduction 'SAINT (Bruker, 2001)'
_computing_molecular_graphics 'SHELXTL (Sheldrick, 2008)'
_computing_publication_material 'SHELXTL (Sheldrick, 2008)'
_computing_structure_refinement 'SHELXL97 (Sheldrick, 2008)'
_computing_structure_solution 'SHELXS97 (Sheldrick, 2008)'
_diffrn_ambient_temperature 293(2)
_diffrn_measured_fraction_theta_full 0.997
_diffrn_measured_fraction_theta_max 0.997
_diffrn_measurement_device_type 'Bruker SMART APEX'
_diffrn_measurement_method \w
_diffrn_radiation_monochromator graphite
_diffrn_radiation_source 'fine-focus sealed tube'
_diffrn_radiation_type MoK\a
_diffrn_radiation_wavelength 0.71073
_diffrn_reflns_av_R_equivalents 0.0251
_diffrn_reflns_av_sigmaI/netI 0.0311
_diffrn_reflns_limit_h_max 11
_diffrn_reflns_limit_h_min -11
_diffrn_reflns_limit_k_max 14
_diffrn_reflns_limit_k_min -14
_diffrn_reflns_limit_l_max 13
_diffrn_reflns_limit_l_min -15
_diffrn_reflns_number 11689
_diffrn_reflns_theta_full 25.50
_diffrn_reflns_theta_max 25.50
_diffrn_reflns_theta_min 2.99
_diffrn_standards_decay_% 0
_diffrn_standards_interval_count 0
_diffrn_standards_interval_time 0
_diffrn_standards_number 0
_exptl_absorpt_coefficient_mu 0.106
_exptl_absorpt_correction_T_max 0.9698
_exptl_absorpt_correction_T_min 0.9678
_exptl_absorpt_correction_type multi-scan
_exptl_absorpt_process_details '(SADABS; Sheldrick, 2001)'
_exptl_crystal_colour yellow
_exptl_crystal_density_diffrn 1.445
_exptl_crystal_density_method 'not measured'
_exptl_crystal_description block
_exptl_crystal_F_000 636
_exptl_crystal_size_max 0.31
_exptl_crystal_size_mid 0.30
_exptl_crystal_size_min 0.29
_refine_diff_density_max 0.597
_refine_diff_density_min -0.499
_refine_ls_extinction_coef 0.024(4)
_refine_ls_extinction_expression Fc^*^=kFc[1+0.001xFc^2^\l^3^/sin(2\q)]^-1/4^
_refine_ls_extinction_method 'SHELXL97 (Sheldrick, 2008)'
_refine_ls_goodness_of_fit_ref 1.186
_refine_ls_hydrogen_treatment mixed
_refine_ls_matrix_type full
_refine_ls_number_parameters 411
_refine_ls_number_reflns 5217
_refine_ls_number_restraints 1
_refine_ls_restrained_S_all 1.187
_refine_ls_R_factor_all 0.0923
_refine_ls_R_factor_gt 0.0616
_refine_ls_shift/su_max 0.000
_refine_ls_shift/su_mean 0.000
_refine_ls_structure_factor_coef Fsqd
_refine_ls_weighting_details 'calc w=1/[\s^2^(Fo^2^)+(0.1022P)^2^+0.6611P] where P=(Fo^2^+2Fc^2^)/3'
_refine_ls_weighting_scheme calc
_refine_ls_wR_factor_gt 0.1725
_refine_ls_wR_factor_ref 0.2205
_reflns_number_gt 3567
_reflns_number_total 5217
_reflns_threshold_expression I>2\s(I)
_cod_data_source_file lr2014.cif
_cod_data_source_block I
_cod_database_code 2230793
_cod_database_fobs_code 2230793

loop_
_symmetry_equiv_pos_as_xyz
'x, y, z'
'-x, -y, -z'

loop_
_atom_site_type_symbol
_atom_site_label
_atom_site_fract_x
_atom_site_fract_y
_atom_site_fract_z
_atom_site_U_iso_or_equiv
_atom_site_adp_type
_atom_site_calc_flag
_atom_site_refinement_flags
_atom_site_occupancy
_atom_site_symmetry_multiplicity
_atom_site_disorder_assembly
_atom_site_disorder_group
O O1 0.4994(3) -0.13472(19) 0.29886(19) 0.0706(7) Uani d . 1 1 . .
O O2 0.2431(4) -0.2821(4) 0.2686(4) 0.172(2) Uani d . 1 1 . .
O O3 0.0611(3) -0.2466(3) 0.1765(3) 0.1027(10) Uani d . 1 1 . .
O O4 0.1139(3) 0.0278(2) -0.0786(2) 0.0864(8) Uani d . 1 1 . .
O O5 0.3145(3) 0.1577(2) -0.0626(2) 0.0874(9) Uani d . 1 1 . .
O O6 0.7374(3) 0.1381(3) 0.1867(3) 0.1111(12) Uani d . 1 1 . .
O O7 0.7036(3) 0.0635(3) 0.3324(3) 0.1153(13) Uani d . 1 1 . .
N N1 0.5570(3) 0.6424(2) 0.67349(18) 0.0486(6) Uani d . 1 1 . .
N N2 0.7671(2) 0.7189(2) 0.78335(18) 0.0474(6) Uani d . 1 1 . .
N N3 0.3314(3) 0.4630(2) 0.59716(19) 0.0518(6) Uani d D 1 1 . .
N N4 0.2023(3) 0.2910(2) 0.6013(2) 0.0530(6) Uani d . 1 1 . .
N N5 0.4792(3) 0.46665(19) 0.81228(19) 0.0481(6) Uani d . 1 1 . .
N N6 0.1909(3) -0.2216(2) 0.2111(3) 0.0674(8) Uani d . 1 1 . .
N N7 0.2401(3) 0.0720(2) -0.0337(2) 0.0610(7) Uani d . 1 1 . .
N N8 0.6589(3) 0.0772(2) 0.2407(2) 0.0643(7) Uani d . 1 1 . .
C C1 0.6137(3) 0.7487(2) 0.6418(2) 0.0465(7) Uani d . 1 1 . .
C C2 0.5602(4) 0.8062(3) 0.5586(2) 0.0570(8) Uani d . 1 1 . .
H H2A 0.4724 0.7746 0.5123 0.068 Uiso calc R 1 1 . .
C C3 0.6420(4) 0.9119(3) 0.5471(3) 0.0650(9) Uani d . 1 1 . .
H H3A 0.6086 0.9527 0.4922 0.078 Uiso calc R 1 1 . .
C C4 0.7734(4) 0.9591(3) 0.6158(3) 0.0658(9) Uani d . 1 1 . .
H H4A 0.8254 1.0309 0.6056 0.079 Uiso calc R 1 1 . .
C C5 0.8294(4) 0.9035(3) 0.6984(3) 0.0593(8) Uani d . 1 1 . .
H H5A 0.9181 0.9353 0.7436 0.071 Uiso calc R 1 1 . .
C C6 0.7461(3) 0.7972(2) 0.7104(2) 0.0476(7) Uani d . 1 1 . .
C C7 0.6516(3) 0.6286(2) 0.7579(2) 0.0467(7) Uani d . 1 1 . .
C C8 0.6330(3) 0.5244(3) 0.8170(2) 0.0506(7) Uani d . 1 1 . .
H H8A 0.6844 0.4747 0.7862 0.061 Uiso calc R 1 1 . .
H H8B 0.6782 0.5435 0.8918 0.061 Uiso calc R 1 1 . .
C C9 0.4206(3) 0.3610(2) 0.7497(2) 0.0542(7) Uani d . 1 1 . .
H H9A 0.3671 0.3075 0.7934 0.065 Uiso calc R 1 1 . .
H H9B 0.5019 0.3328 0.7306 0.065 Uiso calc R 1 1 . .
C C10 0.3194(3) 0.3709(2) 0.6493(2) 0.0496(7) Uani d . 1 1 . .
C C11 0.1347(3) 0.3364(3) 0.5125(2) 0.0532(7) Uani d . 1 1 . .
C C12 0.0087(4) 0.2915(3) 0.4368(3) 0.0662(9) Uani d . 1 1 . .
H H12A -0.0465 0.2185 0.4375 0.079 Uiso calc R 1 1 . .
C C13 -0.0292(4) 0.3618(4) 0.3608(3) 0.0736(11) Uani d . 1 1 . .
H H13A -0.1131 0.3356 0.3090 0.088 Uiso calc R 1 1 . .
C C14 0.0544(4) 0.4711(3) 0.3591(3) 0.0696(9) Uani d . 1 1 . .
H H14A 0.0251 0.5157 0.3062 0.084 Uiso calc R 1 1 . .
C C15 0.1784(4) 0.5142(3) 0.4334(2) 0.0593(8) Uani d . 1 1 . .
H H15A 0.2341 0.5870 0.4321 0.071 Uiso calc R 1 1 . .
C C16 0.2174(3) 0.4447(3) 0.5106(2) 0.0506(7) Uani d . 1 1 . .
C C17 0.8923(3) 0.7329(3) 0.8698(3) 0.0642(9) Uani d . 1 1 . .
H H17A 0.8817 0.6669 0.9089 0.096 Uiso calc R 1 1 . .
H H17B 0.8956 0.7960 0.9178 0.096 Uiso calc R 1 1 . .
H H17C 0.9823 0.7452 0.8399 0.096 Uiso calc R 1 1 . .
C C18 0.1542(4) 0.1791(3) 0.6371(3) 0.0715(10) Uani d . 1 1 . .
H H18A 0.2203 0.1705 0.7003 0.107 Uiso calc R 1 1 . .
H H18B 0.1548 0.1247 0.5809 0.107 Uiso calc R 1 1 . .
H H18C 0.0558 0.1685 0.6537 0.107 Uiso calc R 1 1 . .
C C19 0.3877(3) 0.5143(2) 0.8665(2) 0.0434(6) Uani d . 1 1 . .
C C20 0.4428(3) 0.6143(2) 0.9302(2) 0.0495(7) Uani d . 1 1 . .
H H20A 0.5427 0.6500 0.9368 0.059 Uiso calc R 1 1 . .
C C21 0.3521(4) 0.6609(3) 0.9831(2) 0.0564(8) Uani d . 1 1 . .
H H21A 0.3918 0.7272 1.0260 0.068 Uiso calc R 1 1 . .
C C22 0.2039(4) 0.6114(3) 0.9739(3) 0.0590(8) Uani d . 1 1 . .
H H22A 0.1425 0.6441 1.0088 0.071 Uiso calc R 1 1 . .
C C23 0.1481(3) 0.5121(3) 0.9119(2) 0.0601(8) Uani d . 1 1 . .
H H23A 0.0478 0.4776 0.9052 0.072 Uiso calc R 1 1 . .
C C24 0.2373(3) 0.4627(3) 0.8597(2) 0.0530(7) Uani d . 1 1 . .
H H24A 0.1975 0.3947 0.8197 0.064 Uiso calc R 1 1 . .
C C25 0.4378(3) -0.0849(2) 0.2298(2) 0.0489(7) Uani d . 1 1 . .
C C26 0.2853(3) -0.1251(2) 0.1753(2) 0.0482(7) Uani d . 1 1 . .
C C27 0.2223(3) -0.0748(2) 0.0922(2) 0.0504(7) Uani d . 1 1 . .
H H27A 0.1246 -0.1048 0.0603 0.060 Uiso calc R 1 1 . .
C C28 0.3037(3) 0.0202(2) 0.0560(2) 0.0498(7) Uani d . 1 1 . .
C C29 0.4476(3) 0.0692(2) 0.1063(2) 0.0515(7) Uani d . 1 1 . .
H H29A 0.5011 0.1347 0.0827 0.062 Uiso calc R 1 1 . .
C C30 0.5096(3) 0.0199(2) 0.1907(2) 0.0483(7) Uani d . 1 1 . .
H H3N 0.398(2) 0.5313(13) 0.606(2) 0.046(8) Uiso d D 1 1 . .

loop_
_atom_site_aniso_label
_atom_site_aniso_U_11
_atom_site_aniso_U_22
_atom_site_aniso_U_33
_atom_site_aniso_U_12
_atom_site_aniso_U_13
_atom_site_aniso_U_23
O1 0.0762(15) 0.0589(14) 0.0696(15) 0.0146(12) -0.0099(12) 0.0146(11)
O2 0.103(3) 0.148(4) 0.237(5) -0.016(2) -0.012(3) 0.137(4)
O3 0.0588(17) 0.091(2) 0.148(3) -0.0060(15) 0.0184(17) 0.032(2)
O4 0.0647(16) 0.102(2) 0.0810(18) 0.0148(15) -0.0184(13) 0.0133(15)
O5 0.0880(19) 0.0789(18) 0.0841(18) 0.0042(15) -0.0026(15) 0.0349(15)
O6 0.0684(18) 0.127(3) 0.109(2) -0.0245(18) -0.0051(16) 0.034(2)
O7 0.089(2) 0.126(3) 0.090(2) -0.0287(18) -0.0357(17) 0.0316(19)
N1 0.0416(12) 0.0545(14) 0.0457(13) 0.0069(10) 0.0007(10) 0.0083(11)
N2 0.0387(12) 0.0566(14) 0.0438(12) 0.0090(11) 0.0010(10) 0.0047(11)
N3 0.0533(14) 0.0481(14) 0.0470(13) 0.0038(12) 0.0006(11) 0.0011(11)
N4 0.0505(14) 0.0464(14) 0.0586(15) 0.0070(11) 0.0069(11) -0.0036(11)
N5 0.0462(13) 0.0451(13) 0.0483(13) 0.0065(10) 0.0004(10) 0.0049(10)
N6 0.0639(19) 0.0519(16) 0.083(2) 0.0054(14) 0.0122(15) 0.0138(14)
N7 0.0594(17) 0.0658(18) 0.0556(15) 0.0177(14) -0.0016(13) 0.0062(13)
N8 0.0553(16) 0.0602(17) 0.0666(18) 0.0007(13) -0.0038(14) 0.0076(14)
C1 0.0437(15) 0.0498(16) 0.0436(14) 0.0078(12) 0.0049(12) 0.0041(12)
C2 0.0579(18) 0.0584(19) 0.0509(17) 0.0108(15) 0.0004(14) 0.0092(14)
C3 0.076(2) 0.062(2) 0.0574(19) 0.0149(17) 0.0125(16) 0.0160(16)
C4 0.074(2) 0.0530(19) 0.065(2) 0.0019(16) 0.0152(17) 0.0096(16)
C5 0.0535(18) 0.0581(19) 0.0586(18) 0.0002(15) 0.0077(14) -0.0010(15)
C6 0.0457(15) 0.0509(16) 0.0445(15) 0.0085(13) 0.0080(12) 0.0009(12)
C7 0.0410(14) 0.0563(17) 0.0422(14) 0.0107(13) 0.0059(12) 0.0055(12)
C8 0.0403(15) 0.0588(18) 0.0517(16) 0.0119(13) 0.0034(12) 0.0088(13)
C9 0.0579(18) 0.0468(16) 0.0562(17) 0.0133(14) 0.0033(14) 0.0039(13)
C10 0.0512(16) 0.0458(16) 0.0497(16) 0.0097(13) 0.0051(13) 0.0010(13)
C11 0.0478(16) 0.0621(19) 0.0482(16) 0.0119(14) 0.0077(13) -0.0079(14)
C12 0.0513(18) 0.072(2) 0.068(2) 0.0075(16) 0.0015(16) -0.0176(18)
C13 0.0528(19) 0.104(3) 0.056(2) 0.016(2) -0.0061(15) -0.016(2)
C14 0.063(2) 0.091(3) 0.0509(18) 0.0170(19) 0.0001(15) -0.0035(17)
C15 0.0578(18) 0.069(2) 0.0472(16) 0.0122(16) 0.0023(14) 0.0031(15)
C16 0.0464(15) 0.0592(18) 0.0426(15) 0.0085(14) 0.0041(12) -0.0008(13)
C17 0.0467(17) 0.077(2) 0.0596(19) 0.0074(16) -0.0080(14) 0.0044(16)
C18 0.065(2) 0.054(2) 0.088(3) -0.0007(16) 0.0122(18) 0.0033(18)
C19 0.0437(14) 0.0461(15) 0.0377(13) 0.0076(12) 0.0016(11) 0.0093(11)
C20 0.0467(15) 0.0487(16) 0.0499(16) 0.0047(13) 0.0078(13) 0.0104(13)
C21 0.066(2) 0.0519(17) 0.0505(17) 0.0102(15) 0.0121(14) 0.0113(14)
C22 0.0565(18) 0.074(2) 0.0513(17) 0.0221(16) 0.0133(14) 0.0115(16)
C23 0.0446(16) 0.081(2) 0.0498(17) 0.0056(16) 0.0070(13) 0.0132(16)
C24 0.0460(16) 0.0573(18) 0.0478(16) 0.0000(14) 0.0015(13) 0.0084(13)
C25 0.0546(17) 0.0440(15) 0.0469(15) 0.0132(13) 0.0029(13) 0.0018(12)
C26 0.0486(16) 0.0398(15) 0.0540(16) 0.0061(12) 0.0086(13) 0.0040(12)
C27 0.0421(15) 0.0465(16) 0.0571(17) 0.0052(12) 0.0022(13) -0.0050(13)
C28 0.0486(16) 0.0528(17) 0.0463(15) 0.0130(13) 0.0006(12) 0.0049(13)
C29 0.0535(17) 0.0479(16) 0.0508(16) 0.0087(13) 0.0069(13) 0.0049(13)
C30 0.0422(15) 0.0466(16) 0.0519(16) 0.0073(12) 0.0008(12) 0.0022(13)

loop_
_atom_type_symbol
_atom_type_description
_atom_type_scat_dispersion_real
_atom_type_scat_dispersion_imag
_atom_type_scat_source
C C 0.0033 0.0016 'International Tables Vol C Tables 4.2.6.8 and 6.1.1.4'
H H 0.0000 0.0000 'International Tables Vol C Tables 4.2.6.8 and 6.1.1.4'
N N 0.0061 0.0033 'International Tables Vol C Tables 4.2.6.8 and 6.1.1.4'
O O 0.0106 0.0060 'International Tables Vol C Tables 4.2.6.8 and 6.1.1.4'

loop_
_geom_angle_atom_site_label_1
_geom_angle_atom_site_label_2
_geom_angle_atom_site_label_3
_geom_angle_site_symmetry_1
_geom_angle_site_symmetry_3
_geom_angle
_geom_angle_publ_flag
C7 N1 C1 . . 106.1(2) ?
C7 N2 C6 . . 107.3(2) ?
C7 N2 C17 . . 127.3(3) ?
C6 N2 C17 . . 125.4(3) ?
C10 N3 C16 . . 108.6(3) ?
C10 N3 H3N . . 133.7(18) ?
C16 N3 H3N . . 117.7(18) ?
C10 N4 C11 . . 107.1(2) ?
C10 N4 C18 . . 125.8(3) ?
C11 N4 C18 . . 127.1(3) ?
C19 N5 C9 . . 120.3(2) ?
C19 N5 C8 . . 119.8(2) ?
C9 N5 C8 . . 119.9(3) ?
O2 N6 O3 . . 119.6(3) ?
O2 N6 C26 . . 120.2(3) ?
O3 N6 C26 . . 120.0(3) ?
O5 N7 O4 . . 122.7(3) ?
O5 N7 C28 . . 118.7(3) ?
O4 N7 C28 . . 118.6(3) ?
O7 N8 O6 . . 121.3(3) ?
O7 N8 C30 . . 120.3(3) ?
O6 N8 C30 . . 118.4(3) ?
C2 C1 N1 . . 130.7(3) ?
C2 C1 C6 . . 120.7(3) ?
N1 C1 C6 . . 108.6(2) ?
C3 C2 C1 . . 117.4(3) ?
C3 C2 H2A . . 121.3 ?
C1 C2 H2A . . 121.3 ?
C2 C3 C4 . . 121.4(3) ?
C2 C3 H3A . . 119.3 ?
C4 C3 H3A . . 119.3 ?
C5 C4 C3 . . 122.4(3) ?
C5 C4 H4A . . 118.8 ?
C3 C4 H4A . . 118.8 ?
C4 C5 C6 . . 116.2(3) ?
C4 C5 H5A . . 121.9 ?
C6 C5 H5A . . 121.9 ?
N2 C6 C5 . . 132.0(3) ?
N2 C6 C1 . . 106.0(2) ?
C5 C6 C1 . . 122.0(3) ?
N1 C7 N2 . . 112.1(2) ?
N1 C7 C8 . . 123.7(3) ?
N2 C7 C8 . . 124.2(2) ?
N5 C8 C7 . . 112.6(2) ?
N5 C8 H8A . . 109.1 ?
C7 C8 H8A . . 109.1 ?
N5 C8 H8B . . 109.1 ?
C7 C8 H8B . . 109.1 ?
H8A C8 H8B . . 107.8 ?
N5 C9 C10 . . 112.1(2) ?
N5 C9 H9A . . 109.2 ?
C10 C9 H9A . . 109.2 ?
N5 C9 H9B . . 109.2 ?
C10 C9 H9B . . 109.2 ?
H9A C9 H9B . . 107.9 ?
N3 C10 N4 . . 110.6(3) ?
N3 C10 C9 . . 123.7(3) ?
N4 C10 C9 . . 125.7(3) ?
C16 C11 C12 . . 121.9(3) ?
C16 C11 N4 . . 106.7(2) ?
C12 C11 N4 . . 131.4(3) ?
C13 C12 C11 . . 116.0(3) ?
C13 C12 H12A . . 122.0 ?
C11 C12 H12A . . 122.0 ?
C12 C13 C14 . . 122.0(3) ?
C12 C13 H13A . . 119.0 ?
C14 C13 H13A . . 119.0 ?
C15 C14 C13 . . 121.5(3) ?
C15 C14 H14A . . 119.2 ?
C13 C14 H14A . . 119.2 ?
C14 C15 C16 . . 117.1(3) ?
C14 C15 H15A . . 121.5 ?
C16 C15 H15A . . 121.5 ?
C11 C16 N3 . . 107.0(3) ?
C11 C16 C15 . . 121.5(3) ?
N3 C16 C15 . . 131.5(3) ?
N2 C17 H17A . . 109.5 ?
N2 C17 H17B . . 109.5 ?
H17A C17 H17B . . 109.5 ?
N2 C17 H17C . . 109.5 ?
H17A C17 H17C . . 109.5 ?
H17B C17 H17C . . 109.5 ?
N4 C18 H18A . . 109.5 ?
N4 C18 H18B . . 109.5 ?
H18A C18 H18B . . 109.5 ?
N4 C18 H18C . . 109.5 ?
H18A C18 H18C . . 109.5 ?
H18B C18 H18C . . 109.5 ?
N5 C19 C20 . . 121.3(2) ?
N5 C19 C24 . . 121.1(3) ?
C20 C19 C24 . . 117.6(3) ?
C21 C20 C19 . . 121.1(3) ?
C21 C20 H20A . . 119.5 ?
C19 C20 H20A . . 119.5 ?
C20 C21 C22 . . 121.1(3) ?
C20 C21 H21A . . 119.5 ?
C22 C21 H21A . . 119.5 ?
C21 C22 C23 . . 118.5(3) ?
C21 C22 H22A . . 120.7 ?
C23 C22 H22A . . 120.7 ?
C24 C23 C22 . . 121.5(3) ?
C24 C23 H23A . . 119.3 ?
C22 C23 H23A . . 119.3 ?
C23 C24 C19 . . 120.3(3) ?
C23 C24 H24A . . 119.9 ?
C19 C24 H24A . . 119.9 ?
O1 C25 C30 . . 124.1(3) ?
O1 C25 C26 . . 124.5(3) ?
C30 C25 C26 . . 111.4(2) ?
C27 C26 N6 . . 116.3(3) ?
C27 C26 C25 . . 124.1(3) ?
N6 C26 C25 . . 119.6(3) ?
C26 C27 C28 . . 119.8(3) ?
C26 C27 H27A . . 120.1 ?
C28 C27 H27A . . 120.1 ?
C27 C28 C29 . . 120.8(3) ?
C27 C28 N7 . . 120.4(3) ?
C29 C28 N7 . . 118.8(3) ?
C30 C29 C28 . . 119.3(3) ?
C30 C29 H29A . . 120.4 ?
C28 C29 H29A . . 120.4 ?
C29 C30 C25 . . 124.3(3) ?
C29 C30 N8 . . 116.1(3) ?
C25 C30 N8 . . 119.5(2) ?

loop_
_geom_bond_atom_site_label_1
_geom_bond_atom_site_label_2
_geom_bond_site_symmetry_2
_geom_bond_distance
_geom_bond_publ_flag
O1 C25 . 1.236(3) ?
O2 N6 . 1.196(4) ?
O3 N6 . 1.198(4) ?
O4 N7 . 1.227(3) ?
O5 N7 . 1.222(4) ?
O6 N8 . 1.223(4) ?
O7 N8 . 1.199(4) ?
N1 C7 . 1.326(3) ?
N1 C1 . 1.391(4) ?
N2 C7 . 1.353(4) ?
N2 C6 . 1.384(4) ?
N2 C17 . 1.455(4) ?
N3 C10 . 1.322(4) ?
N3 C16 . 1.383(4) ?
N3 H3N . 0.916(10) ?
N4 C10 . 1.343(4) ?
N4 C11 . 1.403(4) ?
N4 C18 . 1.458(4) ?
N5 C19 . 1.393(4) ?
N5 C9 . 1.444(4) ?
N5 C8 . 1.447(4) ?
N6 C26 . 1.438(4) ?
N7 C28 . 1.440(4) ?
N8 C30 . 1.453(4) ?
C1 C2 . 1.385(4) ?
C1 C6 . 1.397(4) ?
C2 C3 . 1.374(5) ?
C2 H2A . 0.9300 ?
C3 C4 . 1.388(5) ?
C3 H3A . 0.9300 ?
C4 C5 . 1.374(5) ?
C4 H4A . 0.9300 ?
C5 C6 . 1.387(4) ?
C5 H5A . 0.9300 ?
C7 C8 . 1.495(4) ?
C8 H8A . 0.9700 ?
C8 H8B . 0.9700 ?
C9 C10 . 1.494(4) ?
C9 H9A . 0.9700 ?
C9 H9B . 0.9700 ?
C11 C16 . 1.383(4) ?
C11 C12 . 1.393(4) ?
C12 C13 . 1.378(5) ?
C12 H12A . 0.9300 ?
C13 C14 . 1.395(5) ?
C13 H13A . 0.9300 ?
C14 C15 . 1.368(4) ?
C14 H14A . 0.9300 ?
C15 C16 . 1.385(4) ?
C15 H15A . 0.9300 ?
C17 H17A . 0.9600 ?
C17 H17B . 0.9600 ?
C17 H17C . 0.9600 ?
C18 H18A . 0.9600 ?
C18 H18B . 0.9600 ?
C18 H18C . 0.9600 ?
C19 C20 . 1.393(4) ?
C19 C24 . 1.398(4) ?
C20 C21 . 1.371(4) ?
C20 H20A . 0.9300 ?
C21 C22 . 1.372(4) ?
C21 H21A . 0.9300 ?
C22 C23 . 1.377(5) ?
C22 H22A . 0.9300 ?
C23 C24 . 1.373(5) ?
C23 H23A . 0.9300 ?
C24 H24A . 0.9300 ?
C25 C30 . 1.450(4) ?
C25 C26 . 1.460(4) ?
C26 C27 . 1.366(4) ?
C27 C28 . 1.374(4) ?
C27 H27A . 0.9300 ?
C28 C29 . 1.392(4) ?
C29 C30 . 1.368(4) ?
C29 H29A . 0.9300 ?

loop_
_geom_hbond_atom_site_label_D
_geom_hbond_atom_site_label_H
_geom_hbond_atom_site_label_A
_geom_hbond_site_symmetry_A
_geom_hbond_distance_DH
_geom_hbond_distance_HA
_geom_hbond_distance_DA
_geom_hbond_angle_DHA
N3 H3N N1 . 0.916 1.848 2.715(8) 157

loop_
_geom_torsion_atom_site_label_1
_geom_torsion_atom_site_label_2
_geom_torsion_atom_site_label_3
_geom_torsion_atom_site_label_4
_geom_torsion_site_symmetry_1
_geom_torsion_site_symmetry_2
_geom_torsion_site_symmetry_3
_geom_torsion_site_symmetry_4
_geom_torsion
_geom_torsion_publ_flag
C7 N1 C1 C2 . . . . -179.9(3) ?
C7 N1 C1 C6 . . . . 0.3(3) ?
N1 C1 C2 C3 . . . . 180.0(3) ?
C6 C1 C2 C3 . . . . -0.3(5) ?
C1 C2 C3 C4 . . . . 0.3(5) ?
C2 C3 C4 C5 . . . . 0.2(6) ?
C3 C4 C5 C6 . . . . -0.7(5) ?
C7 N2 C6 C5 . . . . -179.6(3) ?
C17 N2 C6 C5 . . . . -0.2(5) ?
C7 N2 C6 C1 . . . . 0.1(3) ?
C17 N2 C6 C1 . . . . 179.4(3) ?
C4 C5 C6 N2 . . . . -179.6(3) ?
C4 C5 C6 C1 . . . . 0.8(5) ?
C2 C1 C6 N2 . . . . 180.0(3) ?
N1 C1 C6 N2 . . . . -0.2(3) ?
C2 C1 C6 C5 . . . . -0.3(5) ?
N1 C1 C6 C5 . . . . 179.5(3) ?
C1 N1 C7 N2 . . . . -0.2(3) ?
C1 N1 C7 C8 . . . . -179.6(3) ?
C6 N2 C7 N1 . . . . 0.1(3) ?
C17 N2 C7 N1 . . . . -179.2(3) ?
C6 N2 C7 C8 . . . . 179.5(3) ?
C17 N2 C7 C8 . . . . 0.1(5) ?
C19 N5 C8 C7 . . . . -68.7(3) ?
C9 N5 C8 C7 . . . . 110.1(3) ?
N1 C7 C8 N5 . . . . -29.1(4) ?
N2 C7 C8 N5 . . . . 151.6(3) ?
C19 N5 C9 C10 . . . . 70.9(3) ?
C8 N5 C9 C10 . . . . -107.9(3) ?
C16 N3 C10 N4 . . . . 0.3(3) ?
C16 N3 C10 C9 . . . . -177.8(3) ?
C11 N4 C10 N3 . . . . -0.4(3) ?
C18 N4 C10 N3 . . . . -179.3(3) ?
C11 N4 C10 C9 . . . . 177.6(3) ?
C18 N4 C10 C9 . . . . -1.3(5) ?
N5 C9 C10 N3 . . . . 29.2(4) ?
N5 C9 C10 N4 . . . . -148.6(3) ?
C10 N4 C11 C16 . . . . 0.4(3) ?
C18 N4 C11 C16 . . . . 179.3(3) ?
C10 N4 C11 C12 . . . . -178.4(3) ?
C18 N4 C11 C12 . . . . 0.4(5) ?
C16 C11 C12 C13 . . . . -0.6(5) ?
N4 C11 C12 C13 . . . . 178.1(3) ?
C11 C12 C13 C14 . . . . 0.6(5) ?
C12 C13 C14 C15 . . . . -0.2(6) ?
C13 C14 C15 C16 . . . . -0.1(5) ?
C12 C11 C16 N3 . . . . 178.7(3) ?
N4 C11 C16 N3 . . . . -0.3(3) ?
C12 C11 C16 C15 . . . . 0.3(5) ?
N4 C11 C16 C15 . . . . -178.7(3) ?
C10 N3 C16 C11 . . . . 0.0(3) ?
C10 N3 C16 C15 . . . . 178.2(3) ?
C14 C15 C16 C11 . . . . 0.1(5) ?
C14 C15 C16 N3 . . . . -177.9(3) ?
C9 N5 C19 C20 . . . . 177.9(2) ?
C8 N5 C19 C20 . . . . -3.3(4) ?
C9 N5 C19 C24 . . . . -1.5(4) ?
C8 N5 C19 C24 . . . . 177.3(2) ?
N5 C19 C20 C21 . . . . 179.8(3) ?
C24 C19 C20 C21 . . . . -0.8(4) ?
C19 C20 C21 C22 . . . . -0.9(4) ?
C20 C21 C22 C23 . . . . 1.3(4) ?
C21 C22 C23 C24 . . . . -0.1(5) ?
C22 C23 C24 C19 . . . . -1.6(4) ?
N5 C19 C24 C23 . . . . -178.6(3) ?
C20 C19 C24 C23 . . . . 2.0(4) ?
O2 N6 C26 C27 . . . . 166.1(4) ?
O3 N6 C26 C27 . . . . -8.0(5) ?
O2 N6 C26 C25 . . . . -15.6(6) ?
O3 N6 C26 C25 . . . . 170.3(3) ?
O1 C25 C26 C27 . . . . -173.8(3) ?
C30 C25 C26 C27 . . . . 4.8(4) ?
O1 C25 C26 N6 . . . . 8.0(5) ?
C30 C25 C26 N6 . . . . -173.4(3) ?
N6 C26 C27 C28 . . . . 177.7(3) ?
C25 C26 C27 C28 . . . . -0.6(5) ?
C26 C27 C28 C29 . . . . -3.1(5) ?
C26 C27 C28 N7 . . . . 178.0(3) ?
O5 N7 C28 C27 . . . . 178.6(3) ?
O4 N7 C28 C27 . . . . -2.1(5) ?
O5 N7 C28 C29 . . . . -0.3(4) ?
O4 N7 C28 C29 . . . . 179.1(3) ?
C27 C28 C29 C30 . . . . 1.9(5) ?
N7 C28 C29 C30 . . . . -179.2(3) ?
C28 C29 C30 C25 . . . . 3.1(5) ?
C28 C29 C30 N8 . . . . -178.6(3) ?
O1 C25 C30 C29 . . . . 172.5(3) ?
C26 C25 C30 C29 . . . . -6.1(4) ?
O1 C25 C30 N8 . . . . -5.7(5) ?
C26 C25 C30 N8 . . . . 175.7(3) ?
O7 N8 C30 C29 . . . . 155.6(4) ?
O6 N8 C30 C29 . . . . -25.2(5) ?
O7 N8 C30 C25 . . . . -26.1(5) ?
O6 N8 C30 C25 . . . . 153.1(3) ?
